data_4516325
loop_
_publ_author_name
'Duggirala, Naga Kiran'
'Wood, Geoffrey P. F.'
'Fischer, Addison'
'Wojtas, \/Lukasz'
'Perry, Miranda L.'
'Zaworotko, Michael J.'

_publ_section_title
;
 Hydrogen Bond Hierarchy: Persistent
 Phenol&#x00B7;&#x00B7;&#x00B7;Chloride Hydrogen Bonds in the Presence of
 Carboxylic Acid Moieties
;
_journal_issue 9
_journal_name_full 'Crystal Growth &amp; Design'
_journal_page_first 4341
_journal_paper_doi 10.1021/acs.cgd.5b00628
_journal_volume 15
_journal_year 2015
_chemical_formula_moiety '3(C7 H6 O5), 3(C5 H6 N), 3(Cl), H2 O'
_chemical_formula_sum 'C36 H38 Cl3 N3 O16'
_chemical_formula_weight 875.04
_space_group_IT_number 2
_space_group_name_Hall '-P 1'
_space_group_name_H-M_alt 'P -1'
_symmetry_cell_setting triclinic
_symmetry_space_group_name_H-M 'P -1'
_atom_sites_solution_hydrogens geom
_atom_sites_solution_primary direct
_atom_sites_solution_secondary difmap
_audit_creation_method SHELXL-97
_cell_angle_alpha 113.9340(10)
_cell_angle_beta 105.0630(10)
_cell_angle_gamma 91.5730(10)
_cell_formula_units_Z 2
_cell_length_a 10.0685(2)
_cell_length_b 13.5954(2)
_cell_length_c 16.5004(2)
_cell_measurement_temperature 228(2)
_cell_volume 1970.79(6)
_computing_cell_refinement 'APEX2 (Bruker, 2010); SAINT (Bruker, 2009)'
_computing_data_collection 'APEX2 (Bruker, 2010)'
_computing_data_reduction 'SAINT (Bruker, 2009);XPREP(Sheldrick,2008)'
_computing_publication_material 'OLEX2 (Dolomanov,2009)'
_computing_structure_refinement 'SHELXTL (Sheldrick, 2008), OLEX2 (2009)'
_computing_structure_solution 'SHELXS-97 (Sheldrick, 2008)'
_diffrn_ambient_temperature 228(2)
_diffrn_measured_fraction_theta_full 0.960
_diffrn_measured_fraction_theta_max 0.927
_diffrn_measurement_device_type 'BRUKER SMART APEXII CCD'
_diffrn_measurement_method 'omega scans'
_diffrn_radiation_type CuK\a
_diffrn_radiation_wavelength 1.54178
_diffrn_reflns_av_R_equivalents 0.0338
_diffrn_reflns_av_sigmaI/netI 0.0397
_diffrn_reflns_limit_h_max 10
_diffrn_reflns_limit_h_min -11
_diffrn_reflns_limit_k_max 16
_diffrn_reflns_limit_k_min -16
_diffrn_reflns_limit_l_max 19
_diffrn_reflns_limit_l_min -19
_diffrn_reflns_number 16571
_diffrn_reflns_theta_full 65.97
_diffrn_reflns_theta_max 68.41
_diffrn_reflns_theta_min 3.07
_exptl_absorpt_coefficient_mu 2.777
_exptl_absorpt_correction_T_max 0.9213
_exptl_absorpt_correction_T_min 0.4998
_exptl_absorpt_correction_type multi-scan
_exptl_absorpt_process_details 'SADABS; (Sheldrick, 2003)'
_exptl_crystal_colour colorless
_exptl_crystal_density_diffrn 1.475
_exptl_crystal_density_method 'not measured'
_exptl_crystal_description plate
_exptl_crystal_F_000 908
_exptl_crystal_size_max 0.29
_exptl_crystal_size_mid 0.20
_exptl_crystal_size_min 0.03
_refine_diff_density_max 0.281
_refine_diff_density_min -0.249
_refine_diff_density_rms 0.042
_refine_ls_extinction_coef 0.0023(2)
_refine_ls_extinction_expression Fc^*^=kFc[1+0.001xFc^2^\l^3^/sin(2\q)]^-1/4^
_refine_ls_extinction_method SHELXL
_refine_ls_goodness_of_fit_ref 1.043
_refine_ls_hydrogen_treatment mixed
_refine_ls_matrix_type full
_refine_ls_number_parameters 577
_refine_ls_number_reflns 6710
_refine_ls_number_restraints 0
_refine_ls_restrained_S_all 1.043
_refine_ls_R_factor_all 0.0461
_refine_ls_R_factor_gt 0.0356
_refine_ls_shift/su_max 0.000
_refine_ls_shift/su_mean 0.000
_refine_ls_structure_factor_coef Fsqd
_refine_ls_weighting_details 'calc w=1/[\s^2^(Fo^2^)+(0.0482P)^2^+0.2952P] where P=(Fo^2^+2Fc^2^)/3'
_refine_ls_weighting_scheme calc
_refine_ls_wR_factor_gt 0.0900
_refine_ls_wR_factor_ref 0.0960
_reflns_number_gt 5481
_reflns_number_total 6710
_reflns_threshold_expression >2sigma(I)
_cod_data_source_file cg5b00628_si_004.cif
_cod_data_source_block shelxl
_cod_original_cell_volume 1970.79(5)
_cod_original_sg_symbol_H-M P-1
_cod_database_code 4516325

loop_
_symmetry_equiv_pos_as_xyz
'x, y, z'
'-x, -y, -z'

loop_
_atom_site_label
_atom_site_type_symbol
_atom_site_fract_x
_atom_site_fract_y
_atom_site_fract_z
_atom_site_U_iso_or_equiv
_atom_site_adp_type
_atom_site_occupancy
_atom_site_symmetry_multiplicity
_atom_site_calc_flag
_atom_site_refinement_flags
_atom_site_disorder_assembly
_atom_site_disorder_group
Cl01 Cl 0.68830(5) 0.31553(4) 0.03319(3) 0.03582(14) Uani 1 1 d . . .
Cl02 Cl 0.19339(6) 0.27823(4) 0.02958(3) 0.04537(16) Uani 1 1 d . . .
Cl03 Cl 0.71882(8) 0.03436(5) 0.49132(4) 0.0628(2) Uani 1 1 d . . .
O1 O 0.58906(15) -0.03651(10) 0.12242(9) 0.0327(3) Uani 1 1 d . . .
O2 O 0.65313(16) 0.00757(11) 0.29771(10) 0.0351(3) Uani 1 1 d . . .
O3 O 1.06926(16) 1.12670(11) 0.82056(10) 0.0397(4) Uani 1 1 d . . .
O4 O 1.08452(15) 0.97165(12) 0.88634(9) 0.0358(3) Uani 1 1 d . . .
N5 N 0.30560(19) -0.01855(15) 0.22084(13) 0.0419(4) Uani 1 1 d . . .
O6 O 0.76103(17) 0.47098(11) 0.35610(10) 0.0454(4) Uani 1 1 d . . .
H6 H 0.8010 0.5358 0.4007 0.068 Uiso 0.65(3) 1 d PR A 1
O7 O 0.79562(17) 0.41869(11) 0.47053(9) 0.0439(4) Uani 1 1 d . . .
H7 H 0.8292 0.4969 0.5131 0.066 Uiso 0.35(3) 1 d PR A 2
C8 C 0.6254(2) 0.70254(18) 0.12058(14) 0.0385(5) Uani 1 1 d . . .
H8 H 0.6026 0.7131 0.0660 0.046 Uiso 1 1 calc R . .
O9 O 0.86958(18) 0.66634(11) 0.48099(10) 0.0476(4) Uani 1 1 d . . .
H9 H 0.8498 0.6061 0.4365 0.071 Uiso 0.35(3) 1 d PR A 2
C10 C 0.99831(19) 0.82992(15) 0.72897(13) 0.0285(4) Uani 1 1 d . . .
H10 H 1.0012 0.7746 0.7495 0.034 Uiso 1 1 calc R . .
C11 C 0.4124(2) 0.71341(15) 0.37251(13) 0.0310(4) Uani 1 1 d . . .
H11 H 0.4415 0.7589 0.4365 0.037 Uiso 1 1 calc R . .
O12 O 0.51216(17) 0.61865(12) 0.49278(9) 0.0462(4) Uani 1 1 d . . .
H12A H 0.5201 0.5834 0.5409 0.069 Uiso 0.42(4) 1 d PR B 2
O13 O 0.43032(17) 0.45288(12) 0.37931(10) 0.0462(4) Uani 1 1 d . . .
H13 H 0.4558 0.4263 0.4161 0.069 Uiso 0.58(4) 1 d PR B 1
O14 O 0.36419(19) 0.86500(12) 0.33374(10) 0.0469(4) Uani 1 1 d . . .
O15 O 0.28377(16) 0.51906(12) 0.08930(9) 0.0386(4) Uani 1 1 d . . .
H15 H 0.268(3) 0.458(2) 0.0757(19) 0.058 Uiso 1 1 d . . .
C16 C 0.36908(19) 0.53401(15) 0.24595(12) 0.0289(4) Uani 1 1 d . . .
H16 H 0.3682 0.4585 0.2249 0.035 Uiso 1 1 calc R . .
N17 N 1.00976(18) 0.70270(15) 0.24045(13) 0.0388(4) Uani 1 1 d . . .
C1 C 0.3416(2) 0.07385(19) 0.29664(15) 0.0429(5) Uani 1 1 d . . .
H1C H 0.3675 0.0731 0.3553 0.051 Uiso 1 1 calc R . .
C2 C 0.62431(19) 0.15443(14) 0.15595(12) 0.0262(4) Uani 1 1 d . . .
C3 C 0.62379(18) 0.07049(14) 0.18346(12) 0.0242(4) Uani 1 1 d . . .
C4 C 0.66040(19) 0.09509(14) 0.27766(12) 0.0256(4) Uani 1 1 d . . .
N6 N 0.64790(17) 0.78678(14) 0.20297(12) 0.0358(4) Uani 1 1 d . . .
C7 C 0.9047(2) 0.68996(16) 0.56616(13) 0.0327(4) Uani 1 1 d . . .
C9 C 0.95226(19) 0.80358(15) 0.63463(13) 0.0290(4) Uani 1 1 d . . .
C12 C 0.9478(2) 0.88499(15) 0.60356(13) 0.0323(4) Uani 1 1 d . . .
H12 H 0.9175 0.8670 0.5397 0.039 Uiso 1 1 calc R . .
C13 C 0.9883(2) 0.99197(15) 0.66741(13) 0.0318(4) Uani 1 1 d . . .
C14 C 1.03434(19) 1.01914(15) 0.76199(13) 0.0292(4) Uani 1 1 d . . .
C15 C 1.03985(19) 0.93738(15) 0.79252(12) 0.0280(4) Uani 1 1 d . . .
C18 C 0.32799(19) 0.69037(15) 0.21445(12) 0.0269(4) Uani 1 1 d . . .
C19 C 0.3696(2) 0.75693(15) 0.30939(13) 0.0298(4) Uani 1 1 d . . .
C1A C 0.9769(2) 0.62833(18) 0.15318(15) 0.0408(5) Uani 1 1 d . . .
H1AA H 0.9525 0.6491 0.1041 0.049 Uiso 1 1 calc R . .
O22 O 0.9428(2) 0.19903(15) 0.07656(14) 0.0594(5) Uani 1 1 d . . .
H22A H 0.877(4) 0.228(3) 0.056(2) 0.089 Uiso 1 1 d . . .
H22B H 1.006(4) 0.218(3) 0.058(2) 0.089 Uiso 1 1 d . . .
C1B C 0.3412(2) 0.17018(18) 0.28993(17) 0.0485(6) Uani 1 1 d . . .
H1BA H 0.3666 0.2363 0.3437 0.058 Uiso 1 1 calc R . .
C1C C 0.3033(2) 0.16973(19) 0.20345(19) 0.0496(6) Uani 1 1 d . . .
H1CA H 0.3033 0.2357 0.1976 0.060 Uiso 1 1 calc R . .
C1D C 0.2680(2) -0.02196(19) 0.13626(15) 0.0465(6) Uani 1 1 d . . .
H1D H 0.2432 -0.0893 0.0837 0.056 Uiso 1 1 calc R . .
C1E C 0.2655(2) 0.0727(2) 0.12609(17) 0.0507(6) Uani 1 1 d . . .
H1E H 0.2381 0.0712 0.0666 0.061 Uiso 1 1 calc R . .
C1F C 0.7563(2) 0.39723(15) 0.38612(13) 0.0315(4) Uani 1 1 d . . .
C1G C 0.70456(19) 0.28458(14) 0.31560(12) 0.0267(4) Uani 1 1 d . . .
C1H C 0.66459(19) 0.26113(15) 0.22190(12) 0.0285(4) Uani 1 1 d . . .
H1H H 0.6649 0.3179 0.2032 0.034 Uiso 1 1 calc R . .
C1I C 0.70072(19) 0.20100(15) 0.34393(12) 0.0272(4) Uani 1 1 d . . .
H1I H 0.7253 0.2169 0.4074 0.033 Uiso 1 1 calc R . .
C5 C 0.6360(2) 0.60073(17) 0.11628(15) 0.0407(5) Uani 1 1 d . . .
H5 H 0.6206 0.5405 0.0587 0.049 Uiso 1 1 calc R . .
C1J C 0.6691(2) 0.58706(17) 0.19675(16) 0.0397(5) Uani 1 1 d . . .
H1J H 0.6759 0.5172 0.1944 0.048 Uiso 1 1 calc R . .
C1K C 0.6805(2) 0.77599(17) 0.28225(14) 0.0386(5) Uani 1 1 d . . .
H1K H 0.6953 0.8374 0.3391 0.046 Uiso 1 1 calc R . .
C1L C 0.6923(2) 0.67569(18) 0.28072(15) 0.0398(5) Uani 1 1 d . . .
H1L H 0.7160 0.6673 0.3363 0.048 Uiso 1 1 calc R . .
C1M C 0.41203(19) 0.60190(15) 0.34072(12) 0.0279(4) Uani 1 1 d . . .
C1N C 0.4551(2) 0.55660(16) 0.40927(13) 0.0322(4) Uani 1 1 d . . .
C1O C 0.32768(19) 0.57851(15) 0.18296(12) 0.0276(4) Uani 1 1 d . . .
C1P C 0.9786(2) 0.52112(19) 0.13534(17) 0.0495(6) Uani 1 1 d . . .
H1P H 0.9553 0.4673 0.0739 0.059 Uiso 1 1 calc R . .
C1Q C 1.0461(2) 0.67830(18) 0.31260(16) 0.0454(5) Uani 1 1 d . . .
H1Q H 1.0694 0.7336 0.3734 0.055 Uiso 1 1 calc R . .
C1R C 1.0494(2) 0.5721(2) 0.29765(18) 0.0505(6) Uani 1 1 d . . .
H1R H 1.0749 0.5534 0.3480 0.061 Uiso 1 1 calc R . .
C1S C 1.0150(2) 0.49313(19) 0.20836(19) 0.0534(6) Uani 1 1 d . . .
H1S H 1.0164 0.4197 0.1971 0.064 Uiso 1 1 calc R . .
O18 O 0.58475(15) 0.12441(11) 0.06228(9) 0.0362(3) Uani 1 1 d . . .
H18 H 0.606(3) 0.178(2) 0.0538(17) 0.054 Uiso 1 1 d . . .
O19 O 0.89994(17) 0.61730(11) 0.59706(10) 0.0458(4) Uani 1 1 d . . .
H19 H 0.8704 0.5466 0.5524 0.069 Uiso 0.65(3) 1 d PR A 1
O1A O 0.98583(19) 1.07698(12) 0.64272(10) 0.0467(4) Uani 1 1 d . . .
H1A H 0.925(3) 1.064(2) 0.597(2) 0.070 Uiso 1 1 d . . .
O1B O 0.28434(16) 0.73971(12) 0.15717(10) 0.0367(3) Uani 1 1 d . . .
H1B H 0.288(3) 0.703(2) 0.1039(19) 0.058(8) Uiso 1 1 d . . .
H14 H 0.362(3) 0.893(2) 0.386(2) 0.070(9) Uiso 1 1 d . . .
H1 H 0.567(3) -0.043(2) 0.0703(18) 0.052(8) Uiso 1 1 d . . .
H4 H 1.075(3) 0.918(2) 0.8980(18) 0.060(8) Uiso 1 1 d . . .
H17 H 1.012(3) 0.773(2) 0.2543(18) 0.057(8) Uiso 1 1 d . . .
H5A H 0.304(3) -0.090(3) 0.224(2) 0.079(9) Uiso 1 1 d . . .
H6A H 0.642(3) 0.859(2) 0.2118(19) 0.073(9) Uiso 1 1 d . . .
H2 H 0.679(2) 0.024(2) 0.3536(18) 0.049(7) Uiso 1 1 d . . .
H3 H 1.102(3) 1.137(2) 0.874(2) 0.062(9) Uiso 1 1 d . . .

loop_
_atom_site_aniso_label
_atom_site_aniso_U_11
_atom_site_aniso_U_22
_atom_site_aniso_U_33
_atom_site_aniso_U_23
_atom_site_aniso_U_13
_atom_site_aniso_U_12
Cl01 0.0534(3) 0.0297(3) 0.0267(2) 0.0154(2) 0.0107(2) 0.0018(2)
Cl02 0.0669(4) 0.0327(3) 0.0310(3) 0.0114(2) 0.0108(2) -0.0064(2)
Cl03 0.1019(5) 0.0648(4) 0.0203(3) 0.0170(3) 0.0156(3) 0.0358(4)
O1 0.0529(9) 0.0214(7) 0.0173(7) 0.0063(6) 0.0041(6) -0.0024(6)
O2 0.0609(9) 0.0232(7) 0.0191(7) 0.0117(6) 0.0046(6) 0.0006(6)
O3 0.0605(10) 0.0231(7) 0.0247(8) 0.0067(6) 0.0021(7) -0.0024(6)
O4 0.0488(9) 0.0289(8) 0.0229(7) 0.0094(6) 0.0032(6) -0.0020(6)
N5 0.0479(11) 0.0337(10) 0.0499(12) 0.0221(9) 0.0168(9) 0.0077(8)
O6 0.0779(11) 0.0219(7) 0.0276(8) 0.0102(6) 0.0030(7) -0.0033(7)
O7 0.0736(11) 0.0271(8) 0.0206(7) 0.0068(6) 0.0041(7) -0.0034(7)
C8 0.0334(11) 0.0536(14) 0.0327(11) 0.0230(10) 0.0091(9) 0.0064(9)
O9 0.0808(11) 0.0266(8) 0.0230(8) 0.0076(6) 0.0015(7) -0.0009(7)
C10 0.0323(10) 0.0246(10) 0.0283(10) 0.0121(8) 0.0073(8) 0.0029(7)
C11 0.0410(11) 0.0304(11) 0.0199(9) 0.0105(8) 0.0067(8) 0.0039(8)
O12 0.0723(11) 0.0357(8) 0.0232(8) 0.0159(7) -0.0024(7) -0.0009(7)
O13 0.0750(11) 0.0304(8) 0.0307(8) 0.0177(7) 0.0047(7) 0.0020(7)
O14 0.0906(13) 0.0302(8) 0.0237(8) 0.0139(7) 0.0183(8) 0.0161(8)
O15 0.0625(10) 0.0288(7) 0.0198(7) 0.0101(6) 0.0062(6) -0.0017(7)
C16 0.0353(10) 0.0261(10) 0.0254(10) 0.0125(8) 0.0071(8) 0.0012(8)
N17 0.0364(10) 0.0278(10) 0.0525(12) 0.0189(9) 0.0109(8) 0.0031(7)
C1 0.0422(13) 0.0494(14) 0.0328(12) 0.0157(10) 0.0077(9) 0.0057(10)
C2 0.0323(10) 0.0268(10) 0.0187(9) 0.0108(8) 0.0047(7) 0.0001(7)
C3 0.0286(10) 0.0204(9) 0.0198(9) 0.0066(7) 0.0045(7) 0.0005(7)
C4 0.0320(10) 0.0241(9) 0.0214(9) 0.0122(8) 0.0049(7) 0.0026(7)
N6 0.0384(10) 0.0281(9) 0.0451(11) 0.0193(8) 0.0132(8) 0.0055(7)
C7 0.0405(11) 0.0277(10) 0.0271(10) 0.0115(8) 0.0062(8) 0.0037(8)
C9 0.0318(10) 0.0238(10) 0.0278(10) 0.0097(8) 0.0057(8) 0.0015(7)
C12 0.0414(11) 0.0290(10) 0.0222(9) 0.0097(8) 0.0050(8) 0.0029(8)
C13 0.0413(11) 0.0247(10) 0.0304(10) 0.0139(8) 0.0086(8) 0.0038(8)
C14 0.0320(10) 0.0223(10) 0.0272(10) 0.0073(8) 0.0048(8) 0.0000(7)
C15 0.0270(10) 0.0293(10) 0.0238(9) 0.0097(8) 0.0044(7) 0.0013(7)
C18 0.0317(10) 0.0323(10) 0.0231(9) 0.0177(8) 0.0086(7) 0.0057(8)
C19 0.0394(11) 0.0266(10) 0.0251(10) 0.0121(8) 0.0105(8) 0.0050(8)
C1A 0.0330(11) 0.0489(14) 0.0425(13) 0.0235(11) 0.0081(9) 0.0025(9)
O22 0.0624(12) 0.0602(12) 0.0822(14) 0.0511(11) 0.0295(10) 0.0159(9)
C1B 0.0462(14) 0.0339(12) 0.0509(14) 0.0052(10) 0.0125(11) 0.0037(10)
C1C 0.0445(13) 0.0444(14) 0.0750(18) 0.0380(14) 0.0205(12) 0.0130(10)
C1D 0.0513(14) 0.0423(13) 0.0340(12) 0.0064(10) 0.0112(10) -0.0040(10)
C1E 0.0448(13) 0.0722(18) 0.0420(13) 0.0340(13) 0.0086(10) 0.0069(12)
C1F 0.0424(11) 0.0248(10) 0.0232(10) 0.0091(8) 0.0056(8) 0.0019(8)
C1G 0.0332(10) 0.0221(9) 0.0216(9) 0.0083(8) 0.0049(7) 0.0019(7)
C1H 0.0390(11) 0.0224(9) 0.0239(9) 0.0122(8) 0.0054(8) 0.0007(8)
C1I 0.0354(10) 0.0266(10) 0.0160(9) 0.0079(7) 0.0044(7) 0.0013(8)
C5 0.0373(12) 0.0356(12) 0.0362(12) 0.0031(9) 0.0104(9) 0.0018(9)
C1J 0.0371(12) 0.0302(11) 0.0571(14) 0.0221(10) 0.0170(10) 0.0072(9)
C1K 0.0412(12) 0.0349(12) 0.0323(11) 0.0084(9) 0.0094(9) 0.0040(9)
C1L 0.0407(12) 0.0480(13) 0.0410(12) 0.0282(11) 0.0132(9) 0.0111(10)
C1M 0.0309(10) 0.0317(10) 0.0237(9) 0.0155(8) 0.0064(8) 0.0032(8)
C1N 0.0374(11) 0.0316(11) 0.0269(10) 0.0137(9) 0.0067(8) 0.0021(8)
C1O 0.0309(10) 0.0299(10) 0.0203(9) 0.0106(8) 0.0056(7) -0.0010(8)
C1P 0.0424(13) 0.0397(13) 0.0503(14) 0.0051(11) 0.0118(11) -0.0012(10)
C1Q 0.0460(13) 0.0425(13) 0.0412(13) 0.0143(11) 0.0084(10) 0.0037(10)
C1R 0.0462(13) 0.0551(15) 0.0615(16) 0.0386(14) 0.0111(11) 0.0106(11)
C1S 0.0503(14) 0.0293(12) 0.0776(19) 0.0226(13) 0.0147(13) 0.0042(10)
O18 0.0597(9) 0.0248(7) 0.0172(7) 0.0099(6) 0.0004(6) -0.0087(6)
O19 0.0777(11) 0.0239(7) 0.0282(8) 0.0112(6) 0.0047(7) -0.0047(7)
O1A 0.0775(12) 0.0267(8) 0.0310(8) 0.0144(7) 0.0054(7) 0.0005(7)
O1B 0.0589(9) 0.0348(8) 0.0218(7) 0.0169(6) 0.0123(7) 0.0123(7)

loop_
_atom_type_symbol
_atom_type_description
_atom_type_scat_dispersion_real
_atom_type_scat_dispersion_imag
_atom_type_scat_source
C C 0.0181 0.0091 'International Tables Vol C Tables 4.2.6.8 and 6.1.1.4'
H H 0.0000 0.0000 'International Tables Vol C Tables 4.2.6.8 and 6.1.1.4'
Cl Cl 0.3639 0.7018 'International Tables Vol C Tables 4.2.6.8 and 6.1.1.4'
N N 0.0311 0.0180 'International Tables Vol C Tables 4.2.6.8 and 6.1.1.4'
O O 0.0492 0.0322 'International Tables Vol C Tables 4.2.6.8 and 6.1.1.4'

loop_
_geom_angle_atom_site_label_1
_geom_angle_atom_site_label_2
_geom_angle_atom_site_label_3
_geom_angle
C3 O1 H1 110.6(18)
C4 O2 H2 113.1(17)
C14 O3 H3 113(2)
C15 O4 H4 108.6(19)
C1 N5 C1D 122.4(2)
C1 N5 H5A 121.2(17)
C1D N5 H5A 116.4(17)
C1F O6 H6 113.1
C1F O7 H7 115.2
N6 C8 C5 119.28(19)
N6 C8 H8 120.4
C5 C8 H8 120.4
C7 O9 H9 129.3
C15 C10 C9 119.93(17)
C15 C10 H10 120.0
C9 C10 H10 120.0
C19 C11 C1M 119.46(17)
C19 C11 H11 120.3
C1M C11 H11 120.3
C1N O12 H12A 116.2
C1N O13 H13 118.5
C19 O14 H14 109(2)
C1O O15 H15 112(2)
C1O C16 C1M 119.57(17)
C1O C16 H16 120.2
C1M C16 H16 120.2
C1A N17 C1Q 123.0(2)
C1A N17 H17 121.4(17)
C1Q N17 H17 115.5(17)
N5 C1 C1B 120.0(2)
N5 C1 H1C 120.0
C1B C1 H1C 120.0
O18 C2 C1H 123.70(16)
O18 C2 C3 116.28(15)
C1H C2 C3 120.02(16)
O1 C3 C2 123.19(16)
O1 C3 C4 117.38(15)
C2 C3 C4 119.43(16)
O2 C4 C1I 123.85(16)
O2 C4 C3 115.11(15)
C1I C4 C3 121.03(16)
C8 N6 C1K 122.58(18)
C8 N6 H6A 124.5(17)
C1K N6 H6A 113.0(17)
O9 C7 O19 122.19(17)
O9 C7 C9 120.26(17)
O19 C7 C9 117.55(17)
C10 C9 C12 120.44(17)
C10 C9 C7 120.68(17)
C12 C9 C7 118.87(17)
C13 C12 C9 119.25(18)
C13 C12 H12 120.4
C9 C12 H12 120.4
O1A C13 C12 122.94(17)
O1A C13 C14 116.35(17)
C12 C13 C14 120.71(17)
O3 C14 C13 117.08(17)
O3 C14 C15 123.16(17)
C13 C14 C15 119.75(17)
O4 C15 C10 124.40(17)
O4 C15 C14 115.68(16)
C10 C15 C14 119.91(17)
O1B C18 C19 116.75(17)
O1B C18 C1O 123.56(16)
C19 C18 C1O 119.64(16)
O14 C19 C11 123.84(17)
O14 C19 C18 115.52(16)
C11 C19 C18 120.64(17)
N17 C1A C1P 119.3(2)
N17 C1A H1AA 120.3
C1P C1A H1AA 120.3
H22A O22 H22B 100(3)
C1 C1B C1C 119.2(2)
C1 C1B H1BA 120.4
C1C C1B H1BA 120.4
C1E C1C C1B 119.5(2)
C1E C1C H1CA 120.2
C1B C1C H1CA 120.2
N5 C1D C1E 119.7(2)
N5 C1D H1D 120.2
C1E C1D H1D 120.2
C1D C1E C1C 119.2(2)
C1D C1E H1E 120.4
C1C C1E H1E 120.4
O7 C1F O6 122.42(17)
O7 C1F C1G 120.83(17)
O6 C1F C1G 116.74(16)
C1H C1G C1I 120.29(16)
C1H C1G C1F 120.41(16)
C1I C1G C1F 119.25(16)
C2 C1H C1G 120.08(16)
C2 C1H H1H 120.0
C1G C1H H1H 120.0
C4 C1I C1G 119.09(16)
C4 C1I H1I 120.5
C1G C1I H1I 120.5
C8 C5 C1J 119.46(19)
C8 C5 H5 120.3
C1J C5 H5 120.3
C5 C1J C1L 119.86(19)
C5 C1J H1J 120.1
C1L C1J H1J 120.1
N6 C1K C1L 119.81(19)
N6 C1K H1K 120.1
C1L C1K H1K 120.1
C1K C1L C1J 119.0(2)
C1K C1L H1L 120.5
C1J C1L H1L 120.5
C11 C1M C16 120.61(17)
C11 C1M C1N 118.68(17)
C16 C1M C1N 120.70(17)
O12 C1N O13 122.69(18)
O12 C1N C1M 120.03(18)
O13 C1N C1M 117.28(17)
O15 C1O C16 123.92(17)
O15 C1O C18 116.00(16)
C16 C1O C18 120.08(16)
C1A C1P C1S 119.1(2)
C1A C1P H1P 120.5
C1S C1P H1P 120.5
N17 C1Q C1R 119.4(2)
N17 C1Q H1Q 120.3
C1R C1Q H1Q 120.3
C1Q C1R C1S 119.1(2)
C1Q C1R H1R 120.5
C1S C1R H1R 120.5
C1R C1S C1P 120.1(2)
C1R C1S H1S 120.0
C1P C1S H1S 120.0
C2 O18 H18 108.0(18)
C7 O19 H19 115.5
C13 O1A H1A 111(2)
C18 O1B H1B 112.8(19)

loop_
_geom_bond_atom_site_label_1
_geom_bond_atom_site_label_2
_geom_bond_distance
O1 C3 1.361(2)
O1 H1 0.80(3)
O2 C4 1.363(2)
O2 H2 0.82(3)
O3 C14 1.358(2)
O3 H3 0.80(3)
O4 C15 1.363(2)
O4 H4 0.83(3)
N5 C1 1.318(3)
N5 C1D 1.329(3)
N5 H5A 1.00(3)
O6 C1F 1.291(2)
O6 H6 0.8836
O7 C1F 1.249(2)
O7 H7 0.9950
C8 N6 1.332(3)
C8 C5 1.365(3)
C8 H8 0.9400
O9 C7 1.254(2)
O9 H9 0.8227
C10 C15 1.380(3)
C10 C9 1.389(3)
C10 H10 0.9400
C11 C19 1.379(3)
C11 C1M 1.388(3)
C11 H11 0.9400
O12 C1N 1.249(2)
O12 H12A 1.0695
O13 C1N 1.283(2)
O13 H13 0.8169
O14 C19 1.364(2)
O14 H14 0.80(3)
O15 C1O 1.360(2)
O15 H15 0.77(3)
C16 C1O 1.385(3)
C16 C1M 1.393(3)
C16 H16 0.9400
N17 C1A 1.326(3)
N17 C1Q 1.327(3)
N17 H17 0.89(3)
C1 C1B 1.358(3)
C1 H1C 0.9400
C2 O18 1.369(2)
C2 C1H 1.382(3)
C2 C3 1.389(2)
C3 C4 1.392(2)
C4 C1I 1.376(3)
N6 C1K 1.332(3)
N6 H6A 0.94(3)
C7 O19 1.287(2)
C7 C9 1.468(3)
C9 C12 1.393(3)
C12 C13 1.376(3)
C12 H12 0.9400
C13 O1A 1.372(2)
C13 C14 1.390(3)
C14 C15 1.391(3)
C18 O1B 1.360(2)
C18 C19 1.392(3)
C18 C1O 1.393(3)
C1A C1P 1.367(3)
C1A H1AA 0.9400
O22 H22A 0.85(3)
O22 H22B 0.85(3)
C1B C1C 1.375(3)
C1B H1BA 0.9400
C1C C1E 1.367(3)
C1C H1CA 0.9400
C1D C1E 1.363(3)
C1D H1D 0.9400
C1E H1E 0.9400
C1F C1G 1.472(3)
C1G C1H 1.387(3)
C1G C1I 1.396(3)
C1H H1H 0.9400
C1I H1I 0.9400
C5 C1J 1.372(3)
C5 H5 0.9400
C1J C1L 1.374(3)
C1J H1J 0.9400
C1K C1L 1.363(3)
C1K H1K 0.9400
C1L H1L 0.9400
C1M C1N 1.474(3)
C1P C1S 1.371(4)
C1P H1P 0.9400
C1Q C1R 1.366(3)
C1Q H1Q 0.9400
C1R C1S 1.369(4)
C1R H1R 0.9400
C1S H1S 0.9400
O18 H18 0.83(3)
O19 H19 0.9222
O1A H1A 0.79(3)
O1B H1B 0.83(3)

loop_
_geom_hbond_atom_site_label_D
_geom_hbond_atom_site_label_H
_geom_hbond_atom_site_label_A
_geom_hbond_distance_DH
_geom_hbond_distance_HA
_geom_hbond_distance_DA
_geom_hbond_angle_DHA
_geom_hbond_site_symmetry_A
O1 H1 O18 0.80(3) 2.13(3) 2.8172(18) 144(2) 2_655
O4 H4 O22 0.83(3) 1.82(3) 2.653(2) 179(3) 2_766
N5 H5A O14 1.00(3) 2.09(3) 2.863(2) 134(2) 1_545
N17 H17 O1A 0.89(3) 2.05(3) 2.820(2) 144(2) 2_776
N6 H6A O2 0.94(3) 1.92(3) 2.757(2) 147(2) 1_565
O2 H2 Cl03 0.82(3) 2.15(3) 2.9532(15) 168(2) .
O6 H6 O9 0.88 1.71 2.5932(19) 174.9 .
O7 H7 O19 0.99 1.64 2.6237(19) 169.2 .
O9 H9 O6 0.82 1.80 2.5932(19) 160.7 .
O12 H12A O13 1.07 1.56 2.6070(19) 165.6 2_666
O13 H13 O12 0.82 1.80 2.6070(19) 169.0 2_666
O14 H14 Cl03 0.80(3) 2.24(3) 3.0024(17) 161(3) 2_666
O15 H15 Cl02 0.77(3) 2.28(3) 3.0449(15) 174(3) .
O22 H22A Cl01 0.85(3) 2.29(3) 3.126(2) 166(3) .
O22 H22B Cl02 0.85(3) 2.27(3) 3.110(2) 172(3) 1_655
O18 H18 Cl01 0.83(3) 2.21(3) 3.0319(14) 173(2) .
O19 H19 O7 0.92 1.71 2.6237(19) 173.0 .
O1A H1A Cl03 0.79(3) 2.24(3) 3.0088(18) 166(3) 1_565
O1B H1B Cl01 0.83(3) 2.25(3) 3.0088(14) 153(2) 2_665

loop_
_geom_torsion_atom_site_label_1
_geom_torsion_atom_site_label_2
_geom_torsion_atom_site_label_3
_geom_torsion_atom_site_label_4
_geom_torsion
C1D N5 C1 C1B -0.1(3)
O18 C2 C3 O1 1.3(3)
C1H C2 C3 O1 -178.15(17)
O18 C2 C3 C4 -178.83(16)
C1H C2 C3 C4 1.8(3)
O1 C3 C4 O2 -1.8(2)
C2 C3 C4 O2 178.30(16)
O1 C3 C4 C1I 178.12(17)
C2 C3 C4 C1I -1.8(3)
C5 C8 N6 C1K 0.0(3)
C15 C10 C9 C12 0.1(3)
C15 C10 C9 C7 -178.61(18)
O9 C7 C9 C10 -176.60(19)
O19 C7 C9 C10 3.9(3)
O9 C7 C9 C12 4.7(3)
O19 C7 C9 C12 -174.82(18)
C10 C9 C12 C13 -0.6(3)
C7 C9 C12 C13 178.10(18)
C9 C12 C13 O1A -179.37(18)
C9 C12 C13 C14 0.5(3)
O1A C13 C14 O3 1.4(3)
C12 C13 C14 O3 -178.47(18)
O1A C13 C14 C15 -179.98(17)
C12 C13 C14 C15 0.1(3)
C9 C10 C15 O4 178.94(17)
C9 C10 C15 C14 0.6(3)
O3 C14 C15 O4 -0.7(3)
C13 C14 C15 O4 -179.18(17)
O3 C14 C15 C10 177.83(18)
C13 C14 C15 C10 -0.7(3)
C1M C11 C19 O14 178.94(19)
C1M C11 C19 C18 -0.8(3)
O1B C18 C19 O14 -1.2(3)
C1O C18 C19 O14 -178.87(17)
O1B C18 C19 C11 178.51(17)
C1O C18 C19 C11 0.9(3)
C1Q N17 C1A C1P 0.6(3)
N5 C1 C1B C1C -0.1(3)
C1 C1B C1C C1E 0.6(3)
C1 N5 C1D C1E -0.2(3)
N5 C1D C1E C1C 0.7(3)
C1B C1C C1E C1D -0.9(3)
O7 C1F C1G C1H -178.26(19)
O6 C1F C1G C1H 0.4(3)
O7 C1F C1G C1I -0.5(3)
O6 C1F C1G C1I 178.25(17)
O18 C2 C1H C1G -179.35(17)
C3 C2 C1H C1G 0.0(3)
C1I C1G C1H C2 -1.8(3)
C1F C1G C1H C2 176.00(18)
O2 C4 C1I C1G 179.95(17)
C3 C4 C1I C1G 0.1(3)
C1H C1G C1I C4 1.7(3)
C1F C1G C1I C4 -176.06(18)
N6 C8 C5 C1J 0.1(3)
C8 C5 C1J C1L -0.5(3)
C8 N6 C1K C1L 0.2(3)
N6 C1K C1L C1J -0.5(3)
C5 C1J C1L C1K 0.6(3)
C19 C11 C1M C16 0.0(3)
C19 C11 C1M C1N -178.65(18)
C1O C16 C1M C11 0.6(3)
C1O C16 C1M C1N 179.29(17)
C11 C1M C1N O12 -11.7(3)
C16 C1M C1N O12 169.60(19)
C11 C1M C1N O13 167.77(18)
C16 C1M C1N O13 -10.9(3)
C1M C16 C1O O15 -179.82(17)
C1M C16 C1O C18 -0.5(3)
O1B C18 C1O O15 1.7(3)
C19 C18 C1O O15 179.12(17)
O1B C18 C1O C16 -177.66(17)
C19 C18 C1O C16 -0.2(3)
N17 C1A C1P C1S -0.2(3)
C1A N17 C1Q C1R -0.5(3)
N17 C1Q C1R C1S 0.0(3)
C1Q C1R C1S C1P 0.3(4)
C1A C1P C1S C1R -0.2(4)
